data_4080816
loop_
_publ_author_name
'Arens, Verena'
'Dietz, Christina'
'Schollmeyer, Dieter'
'Jurkschat, Klaus'

_publ_section_title
;
 Intramolecularly Coordinated Bis(crown ether)-Substituted Organotin
 Halides as Ditopic Salt Receptors
;
_journal_issue 9
_journal_name_full Organometallics
_journal_page_first 2775
_journal_paper_doi 10.1021/om400216z
_journal_volume 32
_journal_year 2013
_chemical_formula_moiety 'C24 H46 Cl2 O10 Sn'
_chemical_formula_sum 'C24 H46 Cl2 O10 Sn'
_chemical_formula_weight 684.20
_chemical_melting_point 409
_chemical_name_systematic
; 
dichlorido-bis(1,4,7,10,13-pentaoxacyclohexadec-15-ylmethyl)-stannane 
;
_space_group_IT_number 15
_symmetry_cell_setting monoclinic
_symmetry_space_group_name_Hall '-I 2ya'
_symmetry_space_group_name_H-M 'I 1 2/a 1'
_atom_sites_solution_hydrogens geom
_atom_sites_solution_primary direct
_atom_sites_solution_secondary difmap
_audit_creation_method SHELXL-97
_cell_angle_alpha 90.00
_cell_angle_beta 100.19(2)
_cell_angle_gamma 90.00
_cell_formula_units_Z 4
_cell_length_a 15.948(4)
_cell_length_b 11.4212(6)
_cell_length_c 16.389(2)
_cell_measurement_reflns_used 4734
_cell_measurement_temperature 173(2)
_cell_measurement_theta_max 29.1022
_cell_measurement_theta_min 2.1805
_cell_volume 2938.1(9)
_computing_cell_refinement 'CrysAlisPro, Oxford Diffraction Ltd., Version 1.171.33.55''
_computing_data_collection 'CrysAlisPro, Oxford Diffraction Ltd., Version 1.171.33.55''
_computing_data_reduction 'CrysAlisPro, Oxford Diffraction Ltd., Version 1.171.33.55''
_computing_molecular_graphics 'SHELXP-97 (Sheldrick, 1997)'
_computing_publication_material 'enCIFer Version 1.4'
_computing_structure_refinement 'SHELXL-97 (Sheldrick, 1997)'
_computing_structure_solution 'SHELXS-97 (Sheldrick, 1990)'
_diffrn_ambient_temperature 173(2)
_diffrn_measured_fraction_theta_full 1.000
_diffrn_measured_fraction_theta_max 1.000
_diffrn_measurement_device 'Xcalibur2 CCD Diffractometer'
_diffrn_measurement_method '\w und \y scan'
_diffrn_radiation_monochromator graphite
_diffrn_radiation_source 'fine-focus sealed tube'
_diffrn_radiation_type MoK\a
_diffrn_radiation_wavelength 0.71073
_diffrn_reflns_av_R_equivalents 0.0502
_diffrn_reflns_av_sigmaI/netI 0.0674
_diffrn_reflns_limit_h_max 19
_diffrn_reflns_limit_h_min -19
_diffrn_reflns_limit_k_max 13
_diffrn_reflns_limit_k_min -13
_diffrn_reflns_limit_l_max 19
_diffrn_reflns_limit_l_min -19
_diffrn_reflns_number 12808
_diffrn_reflns_theta_full 25.50
_diffrn_reflns_theta_max 25.50
_diffrn_reflns_theta_min 2.18
_exptl_absorpt_coefficient_mu 1.102
_exptl_absorpt_correction_T_max 1.00000
_exptl_absorpt_correction_T_min 0.98409
_exptl_absorpt_correction_type multi-scan
_exptl_absorpt_process_details
;
CrysAlisPro, Oxford Diffraction Ltd.,
Version 1.171.33.55 (release 05-01-2010 CrysAlis171 .NET)
(compiled Jan  5 2010,16:28:46)
Empirical absorption correction using spherical harmonics,
 implemented in SCALE3 ABSPACK scaling algorithm.
;
_exptl_crystal_colour colourless
_exptl_crystal_density_diffrn 1.547
_exptl_crystal_density_method 'not measured'
_exptl_crystal_description plate
_exptl_crystal_F_000 1416
_exptl_crystal_size_max 0.17
_exptl_crystal_size_mid 0.12
_exptl_crystal_size_min 0.04
_refine_diff_density_max 0.662
_refine_diff_density_min -0.292
_refine_diff_density_rms 0.061
_refine_ls_extinction_method none
_refine_ls_goodness_of_fit_ref 0.810
_refine_ls_hydrogen_treatment constr
_refine_ls_matrix_type full
_refine_ls_number_parameters 168
_refine_ls_number_reflns 2745
_refine_ls_number_restraints 0
_refine_ls_restrained_S_all 0.810
_refine_ls_R_factor_all 0.0376
_refine_ls_R_factor_gt 0.0238
_refine_ls_shift/su_max 0.000
_refine_ls_shift/su_mean 0.000
_refine_ls_structure_factor_coef Fsqd
_refine_ls_weighting_details 'calc w=1/[\s^2^(Fo^2^)+(0.0107P)^2^+0.0000P] where P=(Fo^2^+2Fc^2^)/3'
_refine_ls_weighting_scheme calc
_refine_ls_wR_factor_gt 0.0352
_refine_ls_wR_factor_ref 0.0360
_reflns_number_gt 2094
_reflns_number_total 2745
_reflns_threshold_expression >2sigma(I)
_cod_data_source_file om400216z_si_001.cif
_cod_data_source_block compound5_1128ia
_cod_original_cell_volume 2938.1(8)
_cod_original_sg_symbol_H-M 'I 2/a'
_cod_database_code 4080816

loop_
_symmetry_equiv_pos_as_xyz
'x, y, z'
'-x+1/2, y, -z'
'x+1/2, y+1/2, z+1/2'
'-x+1, y+1/2, -z+1/2'
'-x, -y, -z'
'x-1/2, -y, z'
'-x+1/2, -y+1/2, -z+1/2'
'x, -y+1/2, z+1/2'

loop_
_atom_site_label
_atom_site_type_symbol
_atom_site_fract_x
_atom_site_fract_y
_atom_site_fract_z
_atom_site_U_iso_or_equiv
_atom_site_adp_type
_atom_site_occupancy
_atom_site_symmetry_multiplicity
_atom_site_calc_flag
_atom_site_refinement_flags
Sn1 Sn 0.2500 0.05384(2) 0.5000 0.01918(7) Uani 1 2 d S
Cl1 Cl 0.28970(4) 0.19891(5) 0.40735(4) 0.02929(16) Uani 1 1 d .
O1 O 0.26615(9) -0.09053(12) 0.38432(9) 0.0240(4) Uani 1 1 d .
C1 C 0.12616(13) -0.00546(17) 0.44841(13) 0.0204(6) Uani 1 1 d .
H1A H 0.0906 -0.0064 0.4922 0.025 Uiso 1 1 calc R
H1B H 0.1000 0.0500 0.4049 0.025 Uiso 1 1 calc R
O2 O 0.25426(10) -0.09363(12) 0.19667(9) 0.0275(4) Uani 1 1 d .
C2 C 0.12694(14) -0.12771(18) 0.41091(13) 0.0208(6) Uani 1 1 d .
H2A H 0.1500 -0.1840 0.4561 0.025 Uiso 1 1 calc R
O3 O 0.08652(11) -0.09654(13) 0.10820(9) 0.0340(4) Uani 1 1 d .
C3 C 0.18301(14) -0.13100(18) 0.34646(14) 0.0228(6) Uani 1 1 d .
H3A H 0.1866 -0.2119 0.3256 0.027 Uiso 1 1 calc R
H3B H 0.1593 -0.0800 0.2991 0.027 Uiso 1 1 calc R
O4 O -0.02215(10) -0.26057(13) 0.17311(10) 0.0327(4) Uani 1 1 d .
C4 C 0.33122(14) -0.1096(2) 0.33486(14) 0.0293(6) Uani 1 1 d .
H4A H 0.3327 -0.1940 0.3212 0.035 Uiso 1 1 calc R
H4B H 0.3872 -0.0887 0.3682 0.035 Uiso 1 1 calc R
O5 O 0.04426(9) -0.28367(12) 0.34444(9) 0.0263(4) Uani 1 1 d .
C5 C 0.31826(14) -0.0406(2) 0.25594(13) 0.0305(6) Uani 1 1 d .
H5A H 0.3013 0.0404 0.2668 0.037 Uiso 1 1 calc R
H5B H 0.3723 -0.0372 0.2341 0.037 Uiso 1 1 calc R
C6 C 0.22722(16) -0.02203(19) 0.12724(15) 0.0368(7) Uani 1 1 d .
H6A H 0.2756 -0.0054 0.0987 0.044 Uiso 1 1 calc R
H6B H 0.2055 0.0533 0.1450 0.044 Uiso 1 1 calc R
C7 C 0.15822(16) -0.0841(2) 0.06969(14) 0.0381(7) Uani 1 1 d .
H7A H 0.1427 -0.0387 0.0177 0.046 Uiso 1 1 calc R
H7B H 0.1786 -0.1622 0.0556 0.046 Uiso 1 1 calc R
C8 C 0.02021(16) -0.1609(2) 0.06036(15) 0.0378(7) Uani 1 1 d .
H8A H 0.0420 -0.2377 0.0454 0.045 Uiso 1 1 calc R
H8B H -0.0018 -0.1181 0.0085 0.045 Uiso 1 1 calc R
C9 C -0.04944(16) -0.1788(2) 0.10844(15) 0.0346(7) Uani 1 1 d .
H9A H -0.0641 -0.1034 0.1322 0.042 Uiso 1 1 calc R
H9B H -0.1009 -0.2087 0.0715 0.042 Uiso 1 1 calc R
C10 C -0.07766(15) -0.2681(2) 0.23096(15) 0.0325(7) Uani 1 1 d .
H10A H -0.1304 -0.3096 0.2057 0.039 Uiso 1 1 calc R
H10B H -0.0935 -0.1884 0.2466 0.039 Uiso 1 1 calc R
C11 C -0.03521(15) -0.3325(2) 0.30637(14) 0.0314(6) Uani 1 1 d .
H11A H -0.0739 -0.3334 0.3474 0.038 Uiso 1 1 calc R
H11B H -0.0259 -0.4146 0.2909 0.038 Uiso 1 1 calc R
C12 C 0.03823(14) -0.16655(18) 0.37197(14) 0.0231(6) Uani 1 1 d .
H12A H -0.0003 -0.1625 0.4131 0.028 Uiso 1 1 calc R
H12B H 0.0153 -0.1152 0.3246 0.028 Uiso 1 1 calc R

loop_
_atom_site_aniso_label
_atom_site_aniso_U_11
_atom_site_aniso_U_22
_atom_site_aniso_U_33
_atom_site_aniso_U_23
_atom_site_aniso_U_13
_atom_site_aniso_U_12
Sn1 0.01744(13) 0.01699(12) 0.02216(14) 0.000 0.00087(10) 0.000
Cl1 0.0310(4) 0.0225(3) 0.0336(4) 0.0086(3) 0.0037(3) -0.0021(3)
O1 0.0191(9) 0.0281(10) 0.0255(9) -0.0062(7) 0.0058(7) -0.0056(7)
C1 0.0186(14) 0.0221(12) 0.0202(14) -0.0004(11) 0.0022(11) -0.0009(10)
O2 0.0359(11) 0.0204(9) 0.0270(10) -0.0001(8) 0.0072(8) -0.0029(7)
C2 0.0220(14) 0.0199(13) 0.0194(13) 0.0002(11) 0.0003(11) -0.0033(11)
O3 0.0321(11) 0.0375(11) 0.0338(10) -0.0062(8) 0.0096(9) -0.0019(8)
C3 0.0221(14) 0.0218(13) 0.0243(14) -0.0043(11) 0.0035(11) -0.0038(11)
O4 0.0307(11) 0.0370(10) 0.0307(11) -0.0019(9) 0.0063(9) 0.0048(8)
C4 0.0189(14) 0.0337(14) 0.0360(16) -0.0107(13) 0.0072(12) -0.0029(11)
O5 0.0229(10) 0.0219(9) 0.0335(10) -0.0066(8) 0.0029(8) -0.0064(7)
C5 0.0313(15) 0.0279(14) 0.0367(15) -0.0097(13) 0.0183(12) -0.0102(13)
C6 0.0405(17) 0.0334(16) 0.0412(17) 0.0103(13) 0.0204(14) 0.0021(12)
C7 0.0435(18) 0.0464(18) 0.0262(15) 0.0118(13) 0.0107(13) 0.0028(13)
C8 0.0415(18) 0.0409(16) 0.0283(16) -0.0030(13) -0.0013(14) 0.0010(14)
C9 0.0309(17) 0.0356(15) 0.0333(17) -0.0049(13) -0.0054(13) 0.0007(13)
C10 0.0214(15) 0.0380(15) 0.0362(17) -0.0165(13) -0.0003(13) -0.0048(12)
C11 0.0255(16) 0.0318(14) 0.0390(17) -0.0128(13) 0.0112(13) -0.0092(12)
C12 0.0270(15) 0.0218(13) 0.0205(14) -0.0004(11) 0.0041(11) -0.0023(11)

loop_
_atom_type_symbol
_atom_type_description
_atom_type_scat_dispersion_real
_atom_type_scat_dispersion_imag
_atom_type_scat_source
C C 0.0033 0.0016 'International Tables Vol C Tables 4.2.6.8 and 6.1.1.4'
H H 0.0000 0.0000 'International Tables Vol C Tables 4.2.6.8 and 6.1.1.4'
O O 0.0106 0.0060 'International Tables Vol C Tables 4.2.6.8 and 6.1.1.4'
Cl Cl 0.1484 0.1585 'International Tables Vol C Tables 4.2.6.8 and 6.1.1.4'
Sn Sn -0.6537 1.4246 'International Tables Vol C Tables 4.2.6.8 and 6.1.1.4'

loop_
_geom_angle_atom_site_label_1
_geom_angle_atom_site_label_2
_geom_angle_atom_site_label_3
_geom_angle
_geom_angle_site_symmetry_1
_geom_angle_site_symmetry_3
C1 Sn1 C1 142.69(11) . 2_556
C1 Sn1 Cl1 107.41(6) . .
C1 Sn1 Cl1 98.12(6) 2_556 .
C1 Sn1 Cl1 98.12(6) . 2_556
C1 Sn1 Cl1 107.41(6) 2_556 2_556
Cl1 Sn1 Cl1 92.99(3) . 2_556
C3 O1 C4 114.17(16) . .
C2 C1 Sn1 112.33(14) . .
C2 C1 H1A 109.1 . .
Sn1 C1 H1A 109.1 . .
C2 C1 H1B 109.1 . .
Sn1 C1 H1B 109.1 . .
H1A C1 H1B 107.9 . .
C6 O2 C5 112.82(16) . .
C3 C2 C12 108.98(18) . .
C3 C2 C1 110.78(18) . .
C12 C2 C1 111.39(18) . .
C3 C2 H2A 108.5 . .
C12 C2 H2A 108.5 . .
C1 C2 H2A 108.5 . .
C7 O3 C8 113.15(18) . .
O1 C3 C2 107.89(17) . .
O1 C3 H3A 110.1 . .
C2 C3 H3A 110.1 . .
O1 C3 H3B 110.1 . .
C2 C3 H3B 110.1 . .
H3A C3 H3B 108.4 . .
C10 O4 C9 113.30(18) . .
O1 C4 C5 113.76(19) . .
O1 C4 H4A 108.8 . .
C5 C4 H4A 108.8 . .
O1 C4 H4B 108.8 . .
C5 C4 H4B 108.8 . .
H4A C4 H4B 107.7 . .
C12 O5 C11 113.76(16) . .
O2 C5 C4 109.91(18) . .
O2 C5 H5A 109.7 . .
C4 C5 H5A 109.7 . .
O2 C5 H5B 109.7 . .
C4 C5 H5B 109.7 . .
H5A C5 H5B 108.2 . .
O2 C6 C7 108.73(18) . .
O2 C6 H6A 109.9 . .
C7 C6 H6A 109.9 . .
O2 C6 H6B 109.9 . .
C7 C6 H6B 109.9 . .
H6A C6 H6B 108.3 . .
O3 C7 C6 109.3(2) . .
O3 C7 H7A 109.8 . .
C6 C7 H7A 109.8 . .
O3 C7 H7B 109.8 . .
C6 C7 H7B 109.8 . .
H7A C7 H7B 108.3 . .
O3 C8 C9 109.6(2) . .
O3 C8 H8A 109.8 . .
C9 C8 H8A 109.8 . .
O3 C8 H8B 109.8 . .
C9 C8 H8B 109.8 . .
H8A C8 H8B 108.2 . .
O4 C9 C8 109.1(2) . .
O4 C9 H9A 109.9 . .
C8 C9 H9A 109.9 . .
O4 C9 H9B 109.9 . .
C8 C9 H9B 109.9 . .
H9A C9 H9B 108.3 . .
O4 C10 C11 109.9(2) . .
O4 C10 H10A 109.7 . .
C11 C10 H10A 109.7 . .
O4 C10 H10B 109.7 . .
C11 C10 H10B 109.7 . .
H10A C10 H10B 108.2 . .
O5 C11 C10 114.09(19) . .
O5 C11 H11A 108.7 . .
C10 C11 H11A 108.7 . .
O5 C11 H11B 108.7 . .
C10 C11 H11B 108.7 . .
H11A C11 H11B 107.6 . .
O5 C12 C2 107.43(18) . .
O5 C12 H12A 110.2 . .
C2 C12 H12A 110.2 . .
O5 C12 H12B 110.2 . .
C2 C12 H12B 110.2 . .
H12A C12 H12B 108.5 . .

loop_
_geom_bond_atom_site_label_1
_geom_bond_atom_site_label_2
_geom_bond_distance
_geom_bond_site_symmetry_2
Sn1 C1 2.117(2) .
Sn1 C1 2.117(2) 2_556
Sn1 Cl1 2.4067(6) .
Sn1 Cl1 2.4067(6) 2_556
O1 C3 1.437(2) .
O1 C4 1.442(3) .
C1 C2 1.526(3) .
C1 H1A 0.9900 .
C1 H1B 0.9900 .
O2 C6 1.406(2) .
O2 C5 1.414(2) .
C2 C3 1.500(3) .
C2 C12 1.512(3) .
C2 H2A 1.0000 .
O3 C7 1.408(3) .
O3 C8 1.407(3) .
C3 H3A 0.9900 .
C3 H3B 0.9900 .
O4 C10 1.410(3) .
O4 C9 1.422(3) .
C4 C5 1.497(3) .
C4 H4A 0.9900 .
C4 H4B 0.9900 .
O5 C12 1.420(2) .
O5 C11 1.423(2) .
C5 H5A 0.9900 .
C5 H5B 0.9900 .
C6 C7 1.495(3) .
C6 H6A 0.9900 .
C6 H6B 0.9900 .
C7 H7A 0.9900 .
C7 H7B 0.9900 .
C8 C9 1.485(3) .
C8 H8A 0.9900 .
C8 H8B 0.9900 .
C9 H9A 0.9900 .
C9 H9B 0.9900 .
C10 C11 1.493(3) .
C10 H10A 0.9900 .
C10 H10B 0.9900 .
C11 H11A 0.9900 .
C11 H11B 0.9900 .
C12 H12A 0.9900 .
C12 H12B 0.9900 .

loop_
_geom_torsion_atom_site_label_1
_geom_torsion_atom_site_label_2
_geom_torsion_atom_site_label_3
_geom_torsion_atom_site_label_4
_geom_torsion
_geom_torsion_site_symmetry_1
C1 Sn1 C1 C2 -25.18(13) 2_556
Cl1 Sn1 C1 C2 105.79(14) .
Cl1 Sn1 C1 C2 -158.48(14) 2_556
Sn1 C1 C2 C3 -56.6(2) .
Sn1 C1 C2 C12 -178.11(15) .
C4 O1 C3 C2 168.78(17) .
C12 C2 C3 O1 178.35(16) .
C1 C2 C3 O1 55.5(2) .
C3 O1 C4 C5 65.6(2) .
C6 O2 C5 C4 168.43(19) .
O1 C4 C5 O2 -77.2(2) .
C5 O2 C6 C7 -178.43(19) .
C8 O3 C7 C6 -176.13(18) .
O2 C6 C7 O3 65.5(2) .
C7 O3 C8 C9 175.04(19) .
C10 O4 C9 C8 169.53(19) .
O3 C8 C9 O4 -71.5(2) .
C9 O4 C10 C11 -166.51(17) .
C12 O5 C11 C10 60.5(3) .
O4 C10 C11 O5 55.7(3) .
C11 O5 C12 C2 179.77(19) .
C3 C2 C12 O5 61.8(2) .
C1 C2 C12 O5 -175.72(17) .
